data_2020823
loop_
_publ_author_name
'Xie, Hua'
'Fang, Wang-Jian'
'Yao, Xiao-Qiang'

_publ_section_title
;
 A cadmium(II) coordination polymer with both polyrotaxane and
 polycatenane features constructed by a V-shaped semi-rigid ligand:
 synthesis and fluorescence properties
;
_journal_coeditor_code YP3134
_journal_issue 7
_journal_name_full 'Acta Crystallographica Section C'
_journal_page_first 541
_journal_page_last 545
_journal_paper_doi 10.1107/S2053229617008804
_journal_volume 73
_journal_year 2017
_chemical_formula_iupac '[Cd (C12 H6 O4) (C22 H16 N2 O) (H2 O)], H2 O'
_chemical_formula_moiety 'C34 H24 Cd N2 O6, H2 O'
_chemical_formula_sum 'C34 H26 Cd N2 O7'
_chemical_formula_weight 686.97
_chemical_name_systematic
'Poly[[aqua(\m~2~-naphthalene-2,6-dicarboxylato){\m~2~-4,4'-[oxybis(4,1-phenylene)]dipyridine}cadmium(II)] monohydrate]'
_space_group_crystal_system triclinic
_space_group_IT_number 2
_space_group_name_Hall '-P 1'
_space_group_name_H-M_alt 'P -1'
_symmetry_space_group_name_Hall '-P 1'
_symmetry_space_group_name_H-M 'P -1'
_atom_sites_solution_hydrogens mixed
_audit_creation_method SHELXL-2014/7
_cell_angle_alpha 106.744(2)
_cell_angle_beta 101.979(2)
_cell_angle_gamma 96.647(2)
_cell_formula_units_Z 2
_cell_length_a 8.0730(2)
_cell_length_b 12.4019(3)
_cell_length_c 15.2718(4)
_cell_measurement_reflns_used 9590
_cell_measurement_temperature 293(2)
_cell_measurement_theta_max 72.5322
_cell_measurement_theta_min 5.6328
_cell_volume 1406.93(7)
_computing_cell_refinement
;
SAINT (Bruker, 2003)
;
_computing_data_collection
;
APEX2 (Bruker, 2004)
;
_computing_data_reduction
;
SAINT (Bruker, 2003)
;
_computing_molecular_graphics
;
SHELXTL (Sheldrick, 2008) and DIAMOND (Brandenburg, 2010)
;
_computing_publication_material
;
'SHELXTL (Sheldrick, 2008) and publCIF (Westrip, 2010)'
;
_computing_structure_refinement
;
SHELXL2014 (Sheldrick, 2015)'
;
_computing_structure_solution
;
SHELXS97 (Sheldrick, 2008)
;
_diffrn_ambient_temperature 293(2)
_diffrn_detector_area_resol_mean 16.0733
_diffrn_measured_fraction_theta_full 0.990
_diffrn_measured_fraction_theta_max 0.990
_diffrn_measurement_device_type 'SuperNova, Dual, Cu at zero, Eos'
_diffrn_measurement_method '\f and \w scans'
_diffrn_radiation_monochromator mirror
_diffrn_radiation_source 'SuperNova (Cu) X-ray Source'
_diffrn_radiation_type CuK\a
_diffrn_radiation_wavelength 1.54178
_diffrn_reflns_av_R_equivalents 0.0332
_diffrn_reflns_limit_h_max 9
_diffrn_reflns_limit_h_min -9
_diffrn_reflns_limit_k_max 12
_diffrn_reflns_limit_k_min -14
_diffrn_reflns_limit_l_max 18
_diffrn_reflns_limit_l_min -16
_diffrn_reflns_number 12758
_diffrn_reflns_theta_full 67.679
_diffrn_reflns_theta_max 68.239
_diffrn_reflns_theta_min 5.637
_exptl_absorpt_coefficient_mu 6.688
_exptl_absorpt_correction_T_max 0.669
_exptl_absorpt_correction_T_min 0.553
_exptl_absorpt_correction_type multi-scan
_exptl_absorpt_process_details
;
(SADABS; Sheldrick, 1996)
;
_exptl_crystal_colour 'clear light colourless'
_exptl_crystal_density_diffrn 1.622
_exptl_crystal_description block
_exptl_crystal_F_000 696
_exptl_crystal_size_max 0.200
_exptl_crystal_size_mid 0.080
_exptl_crystal_size_min 0.060
_refine_diff_density_max 1.211
_refine_diff_density_min -1.110
_refine_ls_extinction_method none
_refine_ls_goodness_of_fit_ref 1.082
_refine_ls_hydrogen_treatment constr
_refine_ls_matrix_type full
_refine_ls_number_parameters 397
_refine_ls_number_reflns 5101
_refine_ls_number_restraints 0
_refine_ls_restrained_S_all 1.082
_refine_ls_R_factor_all 0.0296
_refine_ls_R_factor_gt 0.0292
_refine_ls_shift/su_max 0.000
_refine_ls_shift/su_mean 0.000
_refine_ls_structure_factor_coef Fsqd
_refine_ls_weighting_details 'w=1/[\s^2^(Fo^2^)+(0.0497P)^2^+0.6294P] where P=(Fo^2^+2Fc^2^)/3'
_refine_ls_weighting_scheme calc
_refine_ls_wR_factor_gt 0.0767
_refine_ls_wR_factor_ref 0.0770
_reflns_number_gt 5040
_reflns_number_total 5101
_reflns_threshold_expression 'I > 2\s(I)'
_cod_data_source_file yp3134sup1.cif
_cod_data_source_block I
_cod_original_cell_volume 1406.93(6)
_cod_database_code 2020823
_shelx_space_group_comment
;
The symmetry employed for this shelxl refinement is uniquely defined
by the following loop, which should always be used as a source of
symmetry information in preference to the above space-group names.
They are only intended as comments.
;
_shelx_estimated_absorpt_t_min 0.321
_shelx_estimated_absorpt_t_max 0.379

loop_
_space_group_symop_operation_xyz
'x, y, z'
'-x, -y, -z'

loop_
_atom_site_type_symbol
_atom_site_label
_atom_site_fract_x
_atom_site_fract_y
_atom_site_fract_z
_atom_site_U_iso_or_equiv
_atom_site_adp_type
_atom_site_calc_flag
_atom_site_occupancy
C C11 1.5190(3) 0.3022(2) 0.79084(18) 0.0280(5) Uani d 1
C C12 1.5722(3) 0.4191(2) 0.80932(18) 0.0317(5) Uani d 1
H H12 1.6869 0.4528 0.8390 0.038 Uiso calc 1
C C13 1.4568(3) 0.4862(2) 0.78411(19) 0.0314(5) Uani d 1
H H13 1.4933 0.5647 0.7988 0.038 Uiso calc 1
C C16 1.3468(3) 0.2548(2) 0.7466(2) 0.0350(6) Uani d 1
H H16 1.3080 0.1773 0.7355 0.042 Uiso calc 1
C C15 1.2314(3) 0.3201(2) 0.7187(2) 0.0343(6) Uani d 1
H H15 1.1172 0.2864 0.6878 0.041 Uiso calc 1
C C14 1.2877(3) 0.4362(2) 0.73716(17) 0.0266(5) Uani d 1
C C1 0.3677(3) 0.2492(2) 0.28408(18) 0.0326(5) Uani d 1
H H1 0.3585 0.2380 0.2203 0.039 Uiso calc 1
C C2 0.5227(3) 0.3067(2) 0.34809(19) 0.0321(5) Uani d 1
H H2 0.6144 0.3333 0.3270 0.039 Uiso calc 1
C C3 0.5409(3) 0.3247(2) 0.44414(18) 0.0283(5) Uani d 1
C C4 0.3965(3) 0.2859(2) 0.47063(18) 0.0339(5) Uani d 1
H H4 0.4013 0.2978 0.5341 0.041 Uiso calc 1
C C5 0.2452(3) 0.2292(2) 0.40209(19) 0.0342(5) Uani d 1
H H5 0.1500 0.2045 0.4215 0.041 Uiso calc 1
C C6 0.0957(3) -0.1571(2) 0.2005(2) 0.0318(5) Uani d 1
H H6 -0.0081 -0.1636 0.2177 0.038 Uiso calc 1
C C7 0.2005(3) -0.2360(2) 0.2114(2) 0.0325(5) Uani d 1
H H7 0.1664 -0.2937 0.2351 0.039 Uiso calc 1
C C8 0.3564(3) -0.2282(2) 0.18669(17) 0.0279(5) Uani d 1
C C9 0.3936(3) -0.1449(2) 0.14620(19) 0.0332(5) Uani d 1
H H9 0.4931 -0.1396 0.1249 0.040 Uiso calc 1
C C10 0.2823(3) -0.0693(2) 0.13740(18) 0.0316(5) Uani d 1
H H10 0.3099 -0.0140 0.1099 0.038 Uiso calc 1
C C17 1.0253(3) 0.4629(2) 0.64719(18) 0.0288(5) Uani d 1
C C18 1.0197(3) 0.3970(2) 0.5564(2) 0.0372(6) Uani d 1
H H18 1.1210 0.3815 0.5398 0.045 Uiso calc 1
C C19 0.8622(3) 0.3540(2) 0.48996(19) 0.0348(6) Uani d 1
H H19 0.8584 0.3096 0.4288 0.042 Uiso calc 1
C C20 0.7097(3) 0.3768(2) 0.51421(18) 0.0280(5) Uani d 1
C C21 0.7193(3) 0.4463(3) 0.60541(19) 0.0380(6) Uani d 1
H H21 0.6187 0.4637 0.6220 0.046 Uiso calc 1
C C22 0.8765(4) 0.4902(2) 0.67190(19) 0.0377(6) Uani d 1
H H22 0.8816 0.5374 0.7324 0.045 Uiso calc 1
C C23 0.0120(3) 0.2293(2) 0.09227(17) 0.0280(5) Uani d 1
C C24 0.0294(3) 0.3250(2) 0.05041(17) 0.0298(5) Uani d 1
C C25 0.1599(4) 0.3370(2) 0.00237(18) 0.0321(5) Uani d 1
H H25 0.2341 0.2849 -0.0043 0.038 Uiso calc 1
C C26 0.1764(4) 0.4251(2) -0.03395(19) 0.0334(5) Uani d 1
H H26 0.2617 0.4322 -0.0656 0.040 Uiso calc 1
C C27 -0.0656(3) 0.4944(2) 0.02409(17) 0.0291(5) Uani d 1
C C28 -0.0793(3) 0.4019(2) 0.06101(18) 0.0312(5) Uani d 1
H H28 -0.1637 0.3935 0.0930 0.037 Uiso calc 1
C C29 -0.2457(3) 0.0626(2) 0.31460(17) 0.0297(5) Uani d 1
C C30 -0.2628(3) 0.0246(3) 0.54995(18) 0.0353(6) Uani d 1
H H30 -0.1851 0.0263 0.6049 0.042 Uiso calc 1
C C31 -0.2019(3) 0.0460(3) 0.47827(19) 0.0335(5) Uani d 1
H H31 -0.0836 0.0615 0.4849 0.040 Uiso calc 1
C C32 -0.3168(3) 0.0449(2) 0.39418(17) 0.0262(5) Uani d 1
C C33 -0.4908(3) 0.0241(2) 0.38567(17) 0.0274(5) Uani d 1
H H33 -0.5663 0.0257 0.3312 0.033 Uiso calc 1
C C34 -0.5581(3) 0.0002(2) 0.45801(16) 0.0253(5) Uani d 1
Cd Cd1 -0.01747(2) 0.08014(2) 0.19318(2) 0.02295(8) Uani d 1
N N1 0.2295(3) 0.20853(19) 0.30941(16) 0.0310(4) Uani d 1
N N2 0.1365(3) -0.07192(17) 0.16656(14) 0.0273(4) Uani d 1
O O1 0.1062(3) 0.15554(16) 0.07919(13) 0.0350(4) Uani d 1
O O2 -0.0934(3) 0.22903(17) 0.14281(15) 0.0380(4) Uani d 1
O O3 -0.0961(3) 0.0418(2) 0.31442(14) 0.0444(5) Uani d 1
O O4 -0.3328(3) 0.0946(2) 0.25356(16) 0.0562(6) Uani d 1
O O5 1.1816(2) 0.50953(15) 0.71500(14) 0.0349(4) Uani d 1
O O7 -0.2292(2) -0.05376(17) 0.07040(14) 0.0374(4) Uani d 1
H H7B -0.3159 -0.0233 0.0568 0.056 Uiso d 1
H H7C -0.1894 -0.0758 0.0222 0.056 Uiso d 1
O O1W 0.5458(3) 0.1397(4) 0.0870(2) 0.0871(11) Uani d 1
H H1WA 0.5907 0.2106 0.1086 0.131 Uiso d 1
H H1WB 0.5589 0.1112 0.1318 0.131 Uiso d 1

loop_
_atom_site_aniso_label
_atom_site_aniso_U_11
_atom_site_aniso_U_22
_atom_site_aniso_U_33
_atom_site_aniso_U_12
_atom_site_aniso_U_13
_atom_site_aniso_U_23
C11 0.0263(12) 0.0285(12) 0.0303(12) 0.0078(9) 0.0064(9) 0.0107(10)
C12 0.0243(12) 0.0305(13) 0.0356(13) 0.0026(9) -0.0019(9) 0.0113(10)
C13 0.0294(12) 0.0243(11) 0.0353(13) 0.0023(10) -0.0014(10) 0.0093(10)
C16 0.0266(12) 0.0271(12) 0.0509(16) 0.0058(10) 0.0081(11) 0.0131(11)
C15 0.0208(11) 0.0300(12) 0.0476(15) 0.0022(9) 0.0025(10) 0.0111(11)
C14 0.0247(11) 0.0280(11) 0.0265(11) 0.0078(9) 0.0047(9) 0.0082(9)
C1 0.0311(13) 0.0382(13) 0.0266(12) 0.0024(10) 0.0045(10) 0.0111(10)
C2 0.0275(12) 0.0373(13) 0.0322(13) 0.0034(10) 0.0073(10) 0.0132(11)
C3 0.0254(12) 0.0282(11) 0.0291(12) 0.0083(9) 0.0039(10) 0.0070(10)
C4 0.0284(12) 0.0432(14) 0.0271(12) 0.0062(11) 0.0071(10) 0.0067(11)
C5 0.0272(12) 0.0412(14) 0.0323(13) 0.0049(10) 0.0105(10) 0.0075(11)
C6 0.0236(11) 0.0344(13) 0.0434(14) 0.0075(10) 0.0107(10) 0.0193(11)
C7 0.0282(12) 0.0325(12) 0.0443(15) 0.0074(10) 0.0113(11) 0.0214(11)
C8 0.0258(12) 0.0282(12) 0.0284(12) 0.0072(9) 0.0034(9) 0.0090(10)
C9 0.0307(13) 0.0396(13) 0.0380(14) 0.0118(11) 0.0151(11) 0.0189(11)
C10 0.0345(13) 0.0345(13) 0.0333(13) 0.0101(10) 0.0119(10) 0.0185(11)
C17 0.0240(11) 0.0254(11) 0.0338(13) 0.0057(9) 0.0002(10) 0.0094(10)
C18 0.0241(12) 0.0416(14) 0.0417(15) 0.0089(11) 0.0089(11) 0.0056(12)
C19 0.0293(13) 0.0378(14) 0.0305(13) 0.0059(10) 0.0069(10) 0.0013(11)
C20 0.0249(12) 0.0279(11) 0.0292(12) 0.0068(9) 0.0032(9) 0.0081(9)
C21 0.0273(13) 0.0500(16) 0.0319(13) 0.0154(11) 0.0056(10) 0.0039(12)
C22 0.0330(14) 0.0441(15) 0.0291(13) 0.0151(11) 0.0031(11) 0.0017(11)
C23 0.0337(12) 0.0244(11) 0.0240(11) -0.0009(9) 0.0015(9) 0.0115(9)
C24 0.0387(13) 0.0251(11) 0.0234(11) 0.0006(10) 0.0025(10) 0.0105(9)
C25 0.0371(13) 0.0282(12) 0.0308(12) 0.0041(10) 0.0078(10) 0.0106(10)
C26 0.0391(14) 0.0322(13) 0.0324(13) 0.0061(11) 0.0126(11) 0.0135(10)
C27 0.0326(12) 0.0290(12) 0.0240(11) 0.0016(9) 0.0057(10) 0.0085(9)
C28 0.0363(13) 0.0305(12) 0.0272(12) 0.0016(10) 0.0075(10) 0.0119(10)
C29 0.0385(14) 0.0250(11) 0.0278(12) 0.0024(10) 0.0164(10) 0.0075(9)
C30 0.0258(12) 0.0576(17) 0.0268(12) 0.0096(11) 0.0055(10) 0.0205(12)
C31 0.0206(11) 0.0520(15) 0.0334(13) 0.0068(10) 0.0101(10) 0.0197(12)
C32 0.0302(12) 0.0296(11) 0.0239(11) 0.0083(9) 0.0128(10) 0.0108(9)
C33 0.0284(12) 0.0371(13) 0.0214(11) 0.0096(10) 0.0077(9) 0.0140(9)
C34 0.0253(11) 0.0332(12) 0.0211(11) 0.0091(9) 0.0077(9) 0.0118(9)
Cd1 0.02565(11) 0.02444(11) 0.02224(10) 0.00608(7) 0.00697(7) 0.01159(7)
N1 0.0270(10) 0.0334(11) 0.0290(11) 0.0044(9) 0.0043(8) 0.0072(9)
N2 0.0256(10) 0.0291(10) 0.0282(10) 0.0076(8) 0.0042(8) 0.0117(8)
O1 0.0456(11) 0.0332(9) 0.0321(9) 0.0107(8) 0.0105(8) 0.0179(8)
O2 0.0436(11) 0.0374(10) 0.0458(11) 0.0132(8) 0.0170(9) 0.0265(9)
O3 0.0310(10) 0.0710(14) 0.0360(10) 0.0033(9) 0.0172(8) 0.0209(10)
O4 0.0786(17) 0.0770(16) 0.0455(12) 0.0413(14) 0.0369(12) 0.0436(12)
O5 0.0273(9) 0.0263(8) 0.0422(10) 0.0075(7) -0.0048(8) 0.0063(7)
O7 0.0290(9) 0.0455(11) 0.0332(10) 0.0085(8) 0.0040(7) 0.0081(8)
O1W 0.0382(13) 0.158(3) 0.0738(19) 0.0017(17) -0.0006(13) 0.068(2)

loop_
_atom_type_symbol
_atom_type_description
_atom_type_scat_dispersion_real
_atom_type_scat_dispersion_imag
_atom_type_scat_source
C C 0.0181 0.0091 'International Tables Vol C Tables 4.2.6.8 and 6.1.1.4'
Cd Cd 0.1185 4.6533 'International Tables Vol C Tables 4.2.6.8 and 6.1.1.4'
N N 0.0311 0.0180 'International Tables Vol C Tables 4.2.6.8 and 6.1.1.4'
O O 0.0492 0.0322 'International Tables Vol C Tables 4.2.6.8 and 6.1.1.4'
H H 0.0000 0.0000 'International Tables Vol C Tables 4.2.6.8 and 6.1.1.4'

loop_
_geom_angle_atom_site_label_1
_geom_angle_atom_site_label_2
_geom_angle_atom_site_label_3
_geom_angle_site_symmetry_1
_geom_angle_site_symmetry_3
_geom_angle
C16 C11 C12 . . 118.0(2)
C16 C11 C8 . 2_756 120.5(2)
C12 C11 C8 . 2_756 121.5(2)
C13 C12 C11 . . 121.0(2)
C13 C12 H12 . . 119.5
C11 C12 H12 . . 119.5
C14 C13 C12 . . 119.8(2)
C14 C13 H13 . . 120.1
C12 C13 H13 . . 120.1
C15 C16 C11 . . 121.5(2)
C15 C16 H16 . . 119.2
C11 C16 H16 . . 119.2
C16 C15 C14 . . 119.4(2)
C16 C15 H15 . . 120.3
C14 C15 H15 . . 120.3
C13 C14 O5 . . 115.9(2)
C13 C14 C15 . . 120.1(2)
O5 C14 C15 . . 123.9(2)
N1 C1 C2 . . 123.4(2)
N1 C1 H1 . . 118.3
C2 C1 H1 . . 118.3
C1 C2 C3 . . 119.8(2)
C1 C2 H2 . . 120.1
C3 C2 H2 . . 120.1
C4 C3 C2 . . 116.8(2)
C4 C3 C20 . . 121.7(2)
C2 C3 C20 . . 121.4(2)
C5 C4 C3 . . 119.9(2)
C5 C4 H4 . . 120.1
C3 C4 H4 . . 120.1
N1 C5 C4 . . 123.2(2)
N1 C5 H5 . . 118.4
C4 C5 H5 . . 118.4
N2 C6 C7 . . 123.4(2)
N2 C6 H6 . . 118.3
C7 C6 H6 . . 118.3
C8 C7 C6 . . 119.6(2)
C8 C7 H7 . . 120.2
C6 C7 H7 . . 120.2
C9 C8 C7 . . 117.0(2)
C9 C8 C11 . 2_756 122.4(2)
C7 C8 C11 . 2_756 120.5(2)
C8 C9 C10 . . 119.9(2)
C8 C9 H9 . . 120.0
C10 C9 H9 . . 120.0
N2 C10 C9 . . 123.3(2)
N2 C10 H10 . . 118.4
C9 C10 H10 . . 118.4
C18 C17 C22 . . 120.8(2)
C18 C17 O5 . . 121.2(2)
C22 C17 O5 . . 118.0(2)
C17 C18 C19 . . 119.7(2)
C17 C18 H18 . . 120.1
C19 C18 H18 . . 120.1
C18 C19 C20 . . 120.5(2)
C18 C19 H19 . . 119.7
C20 C19 H19 . . 119.7
C21 C20 C19 . . 118.6(2)
C21 C20 C3 . . 121.3(2)
C19 C20 C3 . . 120.1(2)
C22 C21 C20 . . 121.0(2)
C22 C21 H21 . . 119.5
C20 C21 H21 . . 119.5
C17 C22 C21 . . 119.2(2)
C17 C22 H22 . . 120.4
C21 C22 H22 . . 120.4
O1 C23 O2 . . 122.1(2)
O1 C23 C24 . . 119.6(2)
O2 C23 C24 . . 118.2(2)
C28 C24 C25 . . 120.2(2)
C28 C24 C23 . . 119.3(2)
C25 C24 C23 . . 120.5(2)
C26 C25 C24 . . 120.0(3)
C26 C25 H25 . . 120.0
C24 C25 H25 . . 120.0
C25 C26 C27 . 2_565 120.9(2)
C25 C26 H26 . . 119.5
C27 C26 H26 2_565 . 119.5
C26 C27 C28 2_565 . 122.3(2)
C26 C27 C27 2_565 2_565 119.5(3)
C28 C27 C27 . 2_565 118.2(3)
C24 C28 C27 . . 121.2(2)
C24 C28 H28 . . 119.4
C27 C28 H28 . . 119.4
O4 C29 O3 . . 123.5(2)
O4 C29 C32 . . 120.3(2)
O3 C29 C32 . . 116.2(2)
C31 C30 C34 . 2_456 121.1(2)
C31 C30 H30 . . 119.4
C34 C30 H30 2_456 . 119.4
C30 C31 C32 . . 120.8(2)
C30 C31 H31 . . 119.6
C32 C31 H31 . . 119.6
C33 C32 C31 . . 119.3(2)
C33 C32 C29 . . 121.3(2)
C31 C32 C29 . . 119.4(2)
C32 C33 C34 . . 121.4(2)
C32 C33 H33 . . 119.3
C34 C33 H33 . . 119.3
C30 C34 C33 2_456 . 122.6(2)
C30 C34 C34 2_456 2_456 118.3(3)
C33 C34 C34 . 2_456 119.1(3)
O3 Cd1 O2 . . 122.71(8)
O3 Cd1 O7 . . 98.58(8)
O2 Cd1 O7 . . 92.26(7)
O3 Cd1 N2 . . 93.22(8)
O2 Cd1 N2 . . 144.06(7)
O7 Cd1 N2 . . 82.04(7)
O3 Cd1 N1 . . 86.26(8)
O2 Cd1 N1 . . 90.08(8)
O7 Cd1 N1 . . 172.33(7)
N2 Cd1 N1 . . 91.79(7)
O3 Cd1 O1 . . 169.49(7)
O2 Cd1 O1 . . 54.23(7)
O7 Cd1 O1 . . 91.71(7)
N2 Cd1 O1 . . 90.32(7)
N1 Cd1 O1 . . 83.74(7)
C5 N1 C1 . . 116.8(2)
C5 N1 Cd1 . . 121.25(17)
C1 N1 Cd1 . . 121.30(17)
C6 N2 C10 . . 116.6(2)
C6 N2 Cd1 . . 117.18(17)
C10 N2 Cd1 . . 124.84(16)
C23 O1 Cd1 . . 86.61(14)
C23 O2 Cd1 . . 96.85(15)
C29 O3 Cd1 . . 109.20(17)
C14 O5 C17 . . 118.61(19)
Cd1 O7 H7B . . 109.4
Cd1 O7 H7C . . 109.4
H7B O7 H7C . . 109.5
H1WA O1W H1WB . . 109.5

loop_
_geom_bond_atom_site_label_1
_geom_bond_atom_site_label_2
_geom_bond_site_symmetry_2
_geom_bond_distance
C11 C16 . 1.388(4)
C11 C12 . 1.391(4)
C11 C8 2_756 1.492(3)
C12 C13 . 1.387(4)
C12 H12 . 0.9300
C13 C14 . 1.380(4)
C13 H13 . 0.9300
C16 C15 . 1.384(4)
C16 H16 . 0.9300
C15 C14 . 1.385(4)
C15 H15 . 0.9300
C14 O5 . 1.383(3)
C1 N1 . 1.345(3)
C1 C2 . 1.384(4)
C1 H1 . 0.9300
C2 C3 . 1.392(4)
C2 H2 . 0.9300
C3 C4 . 1.390(4)
C3 C20 . 1.488(3)
C4 C5 . 1.389(4)
C4 H4 . 0.9300
C5 N1 . 1.339(3)
C5 H5 . 0.9300
C6 N2 . 1.341(3)
C6 C7 . 1.388(4)
C6 H6 . 0.9300
C7 C8 . 1.388(4)
C7 H7 . 0.9300
C8 C9 . 1.383(4)
C8 C11 2_756 1.492(3)
C9 C10 . 1.386(4)
C9 H9 . 0.9300
C10 N2 . 1.342(3)
C10 H10 . 0.9300
C17 C18 . 1.380(4)
C17 C22 . 1.382(4)
C17 O5 . 1.394(3)
C18 C19 . 1.388(4)
C18 H18 . 0.9300
C19 C20 . 1.393(4)
C19 H19 . 0.9300
C20 C21 . 1.392(4)
C21 C22 . 1.387(4)
C21 H21 . 0.9300
C22 H22 . 0.9300
C23 O1 . 1.255(3)
C23 O2 . 1.262(3)
C23 C24 . 1.507(3)
C24 C28 . 1.367(4)
C24 C25 . 1.421(4)
C25 C26 . 1.366(4)
C25 H25 . 0.9300
C26 C27 2_565 1.413(4)
C26 H26 . 0.9300
C27 C26 2_565 1.413(4)
C27 C28 . 1.420(4)
C27 C27 2_565 1.425(5)
C28 H28 . 0.9300
C29 O4 . 1.235(3)
C29 O3 . 1.264(3)
C29 C32 . 1.507(3)
C30 C31 . 1.368(4)
C30 C34 2_456 1.415(3)
C30 H30 . 0.9300
C31 C32 . 1.415(4)
C31 H31 . 0.9300
C32 C33 . 1.370(4)
C33 C34 . 1.416(3)
C33 H33 . 0.9300
C34 C30 2_456 1.415(3)
C34 C34 2_456 1.425(4)
Cd1 O3 . 2.2321(19)
Cd1 O2 . 2.2940(18)
Cd1 O7 . 2.3266(19)
Cd1 N2 . 2.362(2)
Cd1 N1 . 2.415(2)
Cd1 O1 . 2.5191(18)
O7 H7B . 0.8501
O7 H7C . 0.8499
O1W H1WA . 0.8501
O1W H1WB . 0.8499

loop_
_geom_hbond_atom_site_label_D
_geom_hbond_atom_site_label_H
_geom_hbond_atom_site_label_A
_geom_hbond_site_symmetry_A
_geom_hbond_distance_DH
_geom_hbond_distance_HA
_geom_hbond_distance_DA
_geom_hbond_angle_DHA
O1W H1WB O4 1_655 0.85 1.96 2.767(3) 157.5
O7 H7C O1 2 0.85 1.88 2.714(3) 167.3
O7 H7B O1W 2 0.85 2.49 2.965(3) 116.0
O7 H7B O1W 1_455 0.85 2.40 3.158(4) 149.3
C5 H5 O3 . 0.93 2.55 3.159(3) 123.2
C1 H1 O1 . 0.93 2.50 3.192(3) 131.2

loop_
_geom_torsion_atom_site_label_1
_geom_torsion_atom_site_label_2
_geom_torsion_atom_site_label_3
_geom_torsion_atom_site_label_4
_geom_torsion_site_symmetry_1
_geom_torsion_site_symmetry_4
_geom_torsion
C16 C11 C12 C13 . . -0.2(4)
C8 C11 C12 C13 2_756 . 176.9(2)
C11 C12 C13 C14 . . -2.2(4)
C12 C11 C16 C15 . . 2.0(4)
C8 C11 C16 C15 2_756 . -175.1(3)
C11 C16 C15 C14 . . -1.5(4)
C12 C13 C14 O5 . . 179.8(2)
C12 C13 C14 C15 . . 2.7(4)
C16 C15 C14 C13 . . -0.8(4)
C16 C15 C14 O5 . . -177.8(3)
N1 C1 C2 C3 . . 0.1(4)
C1 C2 C3 C4 . . -2.1(4)
C1 C2 C3 C20 . . 174.5(2)
C2 C3 C4 C5 . . 1.8(4)
C20 C3 C4 C5 . . -174.7(2)
C3 C4 C5 N1 . . 0.4(4)
N2 C6 C7 C8 . . 0.2(4)
C6 C7 C8 C9 . . -4.1(4)
C6 C7 C8 C11 . 2_756 172.1(2)
C7 C8 C9 C10 . . 4.0(4)
C11 C8 C9 C10 2_756 . -172.1(2)
C8 C9 C10 N2 . . 0.0(4)
C22 C17 C18 C19 . . -2.4(4)
O5 C17 C18 C19 . . -178.5(2)
C17 C18 C19 C20 . . 0.0(4)
C18 C19 C20 C21 . . 1.9(4)
C18 C19 C20 C3 . . -176.4(3)
C4 C3 C20 C21 . . -36.6(4)
C2 C3 C20 C21 . . 147.0(3)
C4 C3 C20 C19 . . 141.7(3)
C2 C3 C20 C19 . . -34.6(4)
C19 C20 C21 C22 . . -1.5(4)
C3 C20 C21 C22 . . 176.8(3)
C18 C17 C22 C21 . . 2.8(4)
O5 C17 C22 C21 . . 179.1(3)
C20 C21 C22 C17 . . -0.9(5)
O1 C23 C24 C28 . . 176.9(2)
O2 C23 C24 C28 . . -5.9(4)
O1 C23 C24 C25 . . -4.6(4)
O2 C23 C24 C25 . . 172.6(2)
C28 C24 C25 C26 . . -0.5(4)
C23 C24 C25 C26 . . -178.9(2)
C24 C25 C26 C27 . 2_565 0.4(4)
C25 C24 C28 C27 . . 0.5(4)
C23 C24 C28 C27 . . 178.9(2)
C26 C27 C28 C24 2_565 . 179.9(2)
C27 C27 C28 C24 2_565 . -0.4(4)
C34 C30 C31 C32 2_456 . 0.5(4)
C30 C31 C32 C33 . . 1.2(4)
C30 C31 C32 C29 . . -176.8(3)
O4 C29 C32 C33 . . 22.9(4)
O3 C29 C32 C33 . . -156.3(2)
O4 C29 C32 C31 . . -159.1(3)
O3 C29 C32 C31 . . 21.6(4)
C31 C32 C33 C34 . . -2.0(4)
C29 C32 C33 C34 . . 175.9(2)
C32 C33 C34 C30 . 2_456 -178.3(3)
C32 C33 C34 C34 . 2_456 1.1(4)
C4 C5 N1 C1 . . -2.3(4)
C4 C5 N1 Cd1 . . 168.5(2)
C2 C1 N1 C5 . . 2.1(4)
C2 C1 N1 Cd1 . . -168.7(2)
C7 C6 N2 C10 . . 3.8(4)
C7 C6 N2 Cd1 . . -163.4(2)
C9 C10 N2 C6 . . -3.9(4)
C9 C10 N2 Cd1 . . 162.2(2)
O2 C23 O1 Cd1 . . -4.1(2)
C24 C23 O1 Cd1 . . 173.0(2)
O1 C23 O2 Cd1 . . 4.5(3)
C24 C23 O2 Cd1 . . -172.62(18)
O4 C29 O3 Cd1 . . 2.7(3)
C32 C29 O3 Cd1 . . -178.11(16)
C13 C14 O5 C17 . . 163.2(2)
C15 C14 O5 C17 . . -19.8(4)
C18 C17 O5 C14 . . -58.4(3)
C22 C17 O5 C14 . . 125.3(3)

_cod_database_fobs_code 2020823
